data_7247390
loop_
_publ_author_name
'Lee, Ming-Yi'
'Liao, Chih-Hsiang'
'Hung, Hsiu-Yu'
'Lee, Jhen-Yi'
'Lee, Hon Man'

_publ_section_title
;
 Nitron-derivative-based palladium carbene complexes: structural
 characterization, theoretical calculations, and catalytic applications in
 the Mizoroki--Heck coupling reaction
;
_journal_issue 39
_journal_name_full 'RSC Advances'
_journal_page_first 27434
_journal_page_last 27445
_journal_paper_doi 10.1039/D3RA05016E
_journal_volume 13
_journal_year 2023
_chemical_formula_moiety 'C25 H21 I2 N5 Pd, C H2 Cl2'
_chemical_formula_sum 'C26 H23 Cl2 I2 N5 Pd'
_chemical_formula_weight 836.59
_space_group_crystal_system orthorhombic
_space_group_IT_number 29
_space_group_name_Hall 'P 2c -2ac'
_space_group_name_H-M_alt 'P c a 21'
_atom_sites_solution_hydrogens geom
_audit_creation_method SHELXL-2014
_audit_update_record
;
2023-06-29 deposited with the CCDC.	2023-08-30 downloaded from the CCDC.
;
_cell_angle_alpha 90
_cell_angle_beta 90
_cell_angle_gamma 90
_cell_formula_units_Z 4
_cell_length_a 18.6757(7)
_cell_length_b 10.0915(4)
_cell_length_c 15.2442(6)
_cell_measurement_reflns_used 9894
_cell_measurement_temperature 150(2)
_cell_measurement_theta_max 27.7
_cell_measurement_theta_min 2.3
_cell_volume 2873.01(19)
_computing_cell_refinement 'SAINT (Bruker, 2012)'
_computing_data_collection 'APEX2 (Bruker AXS, 2012)'
_computing_data_reduction 'SAINT (Bruker, 2012)'
_computing_molecular_graphics 'DIAMOND (Brandenburg, 1999)'
_computing_publication_material 'SHELXL (Sheldrick, 2015)'
_computing_structure_refinement 'SHELXL (Sheldrick, 2015)'
_computing_structure_solution 'SHELXL (Sheldrick, 2015)'
_diffrn_ambient_temperature 150(2)
_diffrn_measured_fraction_theta_full 1.000
_diffrn_measured_fraction_theta_max 0.997
_diffrn_measurement_device 'three-circle diffractometer'
_diffrn_measurement_device_type 'Bruker APEXII CCD area-detector'
_diffrn_measurement_method '\f and \w'
_diffrn_radiation_probe x-ray
_diffrn_radiation_type MoK\a
_diffrn_radiation_wavelength 0.71073
_diffrn_reflns_av_R_equivalents 0.0514
_diffrn_reflns_av_unetI/netI 0.0327
_diffrn_reflns_Laue_measured_fraction_full 1.000
_diffrn_reflns_Laue_measured_fraction_max 0.997
_diffrn_reflns_limit_h_max 25
_diffrn_reflns_limit_h_min -25
_diffrn_reflns_limit_k_max 13
_diffrn_reflns_limit_k_min -13
_diffrn_reflns_limit_l_max 20
_diffrn_reflns_limit_l_min -20
_diffrn_reflns_number 54846
_diffrn_reflns_point_group_measured_fraction_full 1.000
_diffrn_reflns_point_group_measured_fraction_max 0.997
_diffrn_reflns_theta_full 25.242
_diffrn_reflns_theta_max 28.780
_diffrn_reflns_theta_min 2.018
_diffrn_source 'sealed X-ray tube'
_diffrn_source_type 'Bruker water-cooled sealed X-ray tube'
_diffrn_standards_decay_% 0
_diffrn_standards_interval_count 0
_diffrn_standards_interval_time 0
_diffrn_standards_number 0
_exptl_absorpt_coefficient_mu 3.006
_exptl_absorpt_correction_T_max 0.7458
_exptl_absorpt_correction_T_min 0.5874
_exptl_absorpt_correction_type multi-scan
_exptl_absorpt_process_details 'SADABS (Sheldrick, 2003)'
_exptl_crystal_colour yellow
_exptl_crystal_density_diffrn 1.934
_exptl_crystal_density_method 'not measured'
_exptl_crystal_description block
_exptl_crystal_F_000 1600
_exptl_crystal_size_max 0.250
_exptl_crystal_size_mid 0.210
_exptl_crystal_size_min 0.200
_refine_diff_density_max 0.671
_refine_diff_density_min -0.587
_refine_diff_density_rms 0.093
_refine_ls_abs_structure_details
;
 Refined as an inversion twin.
;
_refine_ls_abs_structure_Flack 0.09(2)
_refine_ls_extinction_method none
_refine_ls_goodness_of_fit_ref 1.060
_refine_ls_hydrogen_treatment constr
_refine_ls_matrix_type full
_refine_ls_number_parameters 326
_refine_ls_number_reflns 7483
_refine_ls_number_restraints 1
_refine_ls_restrained_S_all 1.060
_refine_ls_R_factor_all 0.0351
_refine_ls_R_factor_gt 0.0277
_refine_ls_shift/su_max 0.001
_refine_ls_shift/su_mean 0.000
_refine_ls_structure_factor_coef Fsqd
_refine_ls_weighting_details 'w=1/[\s^2^(Fo^2^)+(0.0234P)^2^+1.6369P] where P=(Fo^2^+2Fc^2^)/3'
_refine_ls_weighting_scheme calc
_refine_ls_wR_factor_gt 0.0558
_refine_ls_wR_factor_ref 0.0582
_reflns_Friedel_coverage 0.928
_reflns_Friedel_fraction_full 1.000
_reflns_Friedel_fraction_max 0.998
_reflns_number_gt 6573
_reflns_number_total 7483
_reflns_threshold_expression I>2\s
_cod_data_source_file d3ra05016e2.cif
_cod_data_source_block nitronpdi2
_cod_database_code 7247390
_shelx_space_group_comment
;
The symmetry employed for this shelxl refinement is uniquely defined
by the following loop, which should always be used as a source of
symmetry information in preference to the above space-group names.
They are only intended as comments.
;
_shelx_estimated_absorpt_t_min 0.520
_shelx_estimated_absorpt_t_max 0.585
_shelxl_version_number 2014-3

loop_
_space_group_symop_operation_xyz
'x, y, z'
'-x, -y, z+1/2'
'x+1/2, -y, z'
'-x+1/2, y, z+1/2'

loop_
_atom_site_label
_atom_site_type_symbol
_atom_site_fract_x
_atom_site_fract_y
_atom_site_fract_z
_atom_site_U_iso_or_equiv
_atom_site_adp_type
_atom_site_occupancy
_atom_site_site_symmetry_order
_atom_site_calc_flag
_atom_site_refinement_flags_posn
_atom_site_refinement_flags_adp
_atom_site_refinement_flags_occupancy
_atom_site_disorder_assembly
_atom_site_disorder_group
C1 C 0.4419(3) 0.1345(5) 0.8933(4) 0.0235(11) Uani 1 1 d . . . . .
C2 C 0.5456(3) 0.1901(6) 0.8303(4) 0.0251(12) Uani 1 1 d . . . . .
C3 C 0.5081(3) -0.0510(5) 0.8199(4) 0.0228(11) Uani 1 1 d . . . . .
C4 C 0.5712(3) -0.1131(6) 0.8431(5) 0.0326(14) Uani 1 1 d . . . . .
H4 H 0.6062 -0.0675 0.8768 0.039 Uiso 1 1 calc R U . . .
C5 C 0.5830(3) -0.2419(6) 0.8169(5) 0.0389(16) Uani 1 1 d . . . . .
H5 H 0.6263 -0.2851 0.8326 0.047 Uiso 1 1 calc R U . . .
C6 C 0.5322(3) -0.3089(6) 0.7680(4) 0.0355(15) Uani 1 1 d . . . . .
H6 H 0.5406 -0.3976 0.7497 0.043 Uiso 1 1 calc R U . . .
C7 C 0.4687(4) -0.2450(6) 0.7458(5) 0.0383(15) Uani 1 1 d . . . . .
H7 H 0.4334 -0.2906 0.7124 0.046 Uiso 1 1 calc R U . . .
C8 C 0.4565(3) -0.1153(6) 0.7721(4) 0.0290(13) Uani 1 1 d . . . . .
H8 H 0.4131 -0.0717 0.7571 0.035 Uiso 1 1 calc R U . . .
C9 C 0.4190(3) 0.3627(6) 0.9498(4) 0.0290(13) Uani 1 1 d . . . . .
C10 C 0.4138(3) 0.4848(6) 0.9095(4) 0.0337(14) Uani 1 1 d . . . . .
H10 H 0.4341 0.4990 0.8531 0.040 Uiso 1 1 calc R U . . .
C11 C 0.3784(4) 0.5857(7) 0.9524(5) 0.0438(18) Uani 1 1 d . . . . .
H11 H 0.3756 0.6711 0.9264 0.053 Uiso 1 1 calc R U . . .
C12 C 0.3471(4) 0.5628(7) 1.0335(5) 0.049(2) Uani 1 1 d . . . . .
H12 H 0.3220 0.6320 1.0625 0.058 Uiso 1 1 calc R U . . .
C13 C 0.3524(4) 0.4395(7) 1.0721(5) 0.0462(18) Uani 1 1 d . . . . .
H13 H 0.3299 0.4236 1.1270 0.055 Uiso 1 1 calc R U . . .
C14 C 0.3902(3) 0.3388(7) 1.0314(4) 0.0363(14) Uani 1 1 d . . . . .
H14 H 0.3961 0.2552 1.0591 0.044 Uiso 1 1 calc R U . . .
C15 C 0.6625(3) 0.2653(6) 0.7705(4) 0.0255(12) Uani 1 1 d . . . . .
C16 C 0.7189(3) 0.2222(6) 0.7194(4) 0.0314(13) Uani 1 1 d . . . . .
H16 H 0.7178 0.1368 0.6932 0.038 Uiso 1 1 calc R U . . .
C17 C 0.7767(3) 0.3046(8) 0.7071(5) 0.0432(17) Uani 1 1 d . . . . .
H17 H 0.8155 0.2758 0.6715 0.052 Uiso 1 1 calc R U . . .
C18 C 0.7793(3) 0.4291(7) 0.7456(4) 0.0367(15) Uani 1 1 d . . . . .
H18 H 0.8193 0.4854 0.7361 0.044 Uiso 1 1 calc R U . . .
C19 C 0.7235(3) 0.4699(6) 0.7974(5) 0.0353(13) Uani 1 1 d . . . . .
H19 H 0.7258 0.5536 0.8258 0.042 Uiso 1 1 calc R U . . .
C20 C 0.6634(3) 0.3895(5) 0.8088(5) 0.0295(12) Uani 1 1 d . . . . .
H20 H 0.6238 0.4196 0.8423 0.035 Uiso 1 1 calc R U . . .
C21 C 0.2318(3) -0.1411(6) 0.9647(4) 0.0285(13) Uani 1 1 d . . . . .
H21 H 0.2594 -0.1990 0.9291 0.034 Uiso 1 1 calc R U . . .
C22 C 0.1654(3) -0.1826(6) 0.9937(4) 0.0318(14) Uani 1 1 d . . . . .
H22 H 0.1482 -0.2683 0.9787 0.038 Uiso 1 1 calc R U . . .
C23 C 0.1240(3) -0.0989(7) 1.0445(4) 0.0353(15) Uani 1 1 d . . . . .
H23 H 0.0775 -0.1247 1.0634 0.042 Uiso 1 1 calc R U . . .
C24 C 0.1516(3) 0.0225(7) 1.0671(5) 0.0389(15) Uani 1 1 d . . . . .
H24 H 0.1247 0.0814 1.1028 0.047 Uiso 1 1 calc R U . . .
C25 C 0.2192(3) 0.0587(7) 1.0372(4) 0.0348(15) Uani 1 1 d . . . . .
H25 H 0.2384 0.1422 1.0539 0.042 Uiso 1 1 calc R U . . .
C26 C 0.0522(4) 0.3841(9) 0.0537(7) 0.066(2) Uani 1 1 d . . . . .
H26B H 0.0213 0.4569 0.0322 0.079 Uiso 1 1 calc R U . . .
H26A H 0.0381 0.3020 0.0227 0.079 Uiso 1 1 calc R U . . .
Cl1 Cl 0.14338(14) 0.4215(3) 0.02841(16) 0.0754(7) Uani 1 1 d . . . . .
Cl2 Cl 0.03891(13) 0.3635(2) 0.16476(15) 0.0676(6) Uani 1 1 d . . . . .
I1 I 0.42901(2) -0.05564(4) 1.06280(3) 0.03171(10) Uani 1 1 d . . . . .
I2 I 0.28810(2) 0.14896(4) 0.80137(3) 0.03202(9) Uani 1 1 d . . . . .
N1 N 0.4980(2) 0.0847(4) 0.8461(3) 0.0225(10) Uani 1 1 d . . . . .
N2 N 0.4592(2) 0.2618(4) 0.9059(3) 0.0239(10) Uani 1 1 d . . . . .
N3 N 0.5231(2) 0.2989(5) 0.8662(3) 0.0265(11) Uani 1 1 d . . . . .
N4 N 0.6057(3) 0.1723(5) 0.7828(3) 0.0301(12) Uani 1 1 d . . . . .
H4A H 0.6104 0.0951 0.7566 0.036 Uiso 1 1 calc R U . . .
N5 N 0.2584(2) -0.0220(5) 0.9851(3) 0.0240(10) Uani 1 1 d . . . . .
Pd1 Pd 0.35462(2) 0.04979(4) 0.93605(3) 0.02148(9) Uani 1 1 d . . . . .

loop_
_atom_site_aniso_label
_atom_site_aniso_U_11
_atom_site_aniso_U_22
_atom_site_aniso_U_33
_atom_site_aniso_U_23
_atom_site_aniso_U_13
_atom_site_aniso_U_12
C1 0.016(2) 0.028(3) 0.026(3) 0.000(2) 0.000(2) 0.003(2)
C2 0.019(2) 0.031(3) 0.026(3) 0.001(2) -0.001(2) -0.005(2)
C3 0.022(2) 0.027(3) 0.020(3) -0.001(2) 0.003(2) 0.001(2)
C4 0.023(3) 0.030(3) 0.045(4) 0.002(3) -0.008(3) -0.001(2)
C5 0.023(3) 0.035(3) 0.058(5) -0.004(3) -0.002(3) 0.003(2)
C6 0.031(3) 0.031(3) 0.045(4) -0.006(3) 0.005(3) 0.002(3)
C7 0.035(3) 0.030(3) 0.050(4) -0.011(3) -0.006(3) -0.002(3)
C8 0.021(3) 0.029(3) 0.036(4) -0.002(2) -0.004(2) 0.006(2)
C9 0.016(2) 0.035(3) 0.035(4) -0.009(3) -0.002(2) -0.001(2)
C10 0.030(3) 0.031(3) 0.040(4) 0.001(3) 0.004(3) 0.006(2)
C11 0.041(4) 0.032(3) 0.058(5) -0.005(3) -0.003(3) 0.011(3)
C12 0.042(4) 0.047(4) 0.057(5) -0.021(4) 0.001(3) 0.014(3)
C13 0.053(4) 0.053(4) 0.033(4) -0.016(3) 0.007(3) 0.002(3)
C14 0.040(4) 0.039(3) 0.031(4) -0.005(3) 0.004(3) -0.001(3)
C15 0.019(2) 0.031(3) 0.026(3) 0.002(2) -0.002(2) -0.002(2)
C16 0.023(3) 0.042(3) 0.030(3) -0.007(3) -0.001(2) -0.001(2)
C17 0.022(3) 0.072(5) 0.036(4) -0.012(4) 0.004(3) -0.003(3)
C18 0.022(3) 0.051(4) 0.037(4) 0.008(3) 0.002(3) -0.013(3)
C19 0.032(3) 0.029(3) 0.046(4) 0.004(3) 0.000(3) 0.001(2)
C20 0.026(3) 0.028(3) 0.034(3) 0.003(3) 0.007(3) 0.005(2)
C21 0.024(3) 0.032(3) 0.029(3) 0.000(2) -0.001(2) 0.001(2)
C22 0.027(3) 0.035(3) 0.034(4) 0.005(3) -0.002(3) -0.011(2)
C23 0.021(3) 0.054(4) 0.031(4) 0.011(3) -0.002(2) 0.001(3)
C24 0.027(3) 0.051(4) 0.038(4) -0.003(3) 0.009(3) 0.003(3)
C25 0.024(3) 0.046(4) 0.034(4) -0.008(3) 0.007(2) 0.000(3)
C26 0.054(5) 0.078(6) 0.064(6) 0.004(5) -0.019(5) -0.010(4)
Cl1 0.0792(16) 0.0842(16) 0.0627(16) 0.0032(12) 0.0030(12) -0.0316(13)
Cl2 0.0693(14) 0.0786(15) 0.0549(13) -0.0156(11) 0.0060(11) -0.0186(12)
I1 0.02382(17) 0.0407(2) 0.0306(2) 0.00908(19) -0.00060(16) -0.00013(16)
I2 0.02424(16) 0.03904(19) 0.0328(2) 0.00279(19) -0.00405(18) 0.00547(15)
N1 0.017(2) 0.025(2) 0.025(3) 0.0003(19) 0.0030(18) 0.0012(18)
N2 0.019(2) 0.023(2) 0.030(3) -0.004(2) 0.0025(18) -0.0029(18)
N3 0.022(2) 0.028(2) 0.030(3) -0.002(2) 0.004(2) -0.0017(19)
N4 0.026(2) 0.026(2) 0.038(3) -0.003(2) 0.011(2) 0.0009(19)
N5 0.015(2) 0.031(3) 0.026(3) 0.002(2) 0.0017(18) -0.0016(18)
Pd1 0.01471(16) 0.02545(18) 0.0243(2) -0.00050(18) 0.00179(16) -0.00018(15)

loop_
_atom_type_symbol
_atom_type_description
_atom_type_scat_dispersion_real
_atom_type_scat_dispersion_imag
_atom_type_scat_source
C C 0.0033 0.0016 'International Tables Vol C Tables 4.2.6.8 and 6.1.1.4'
H H 0.0000 0.0000 'International Tables Vol C Tables 4.2.6.8 and 6.1.1.4'
N N 0.0061 0.0033 'International Tables Vol C Tables 4.2.6.8 and 6.1.1.4'
Pd Pd -0.9988 1.0072 'International Tables Vol C Tables 4.2.6.8 and 6.1.1.4'
I I -0.4742 1.8119 'International Tables Vol C Tables 4.2.6.8 and 6.1.1.4'
Cl Cl 0.1484 0.1585 'International Tables Vol C Tables 4.2.6.8 and 6.1.1.4'

loop_
_geom_angle_atom_site_label_1
_geom_angle_atom_site_label_2
_geom_angle_atom_site_label_3
_geom_angle
_geom_angle_site_symmetry_1
_geom_angle_site_symmetry_3
_geom_angle_publ_flag
N2 C1 N1 104.2(5) . . ?
N2 C1 Pd1 125.0(4) . . ?
N1 C1 Pd1 130.9(4) . . ?
N3 C2 N4 127.6(5) . . ?
N3 C2 N1 111.3(5) . . ?
N4 C2 N1 121.2(5) . . ?
C8 C3 C4 121.4(5) . . ?
C8 C3 N1 120.4(5) . . ?
C4 C3 N1 118.2(5) . . ?
C5 C4 C3 119.3(6) . . ?
C5 C4 H4 120.3 . . ?
C3 C4 H4 120.3 . . ?
C4 C5 C6 120.6(6) . . ?
C4 C5 H5 119.7 . . ?
C6 C5 H5 119.7 . . ?
C5 C6 C7 119.3(6) . . ?
C5 C6 H6 120.4 . . ?
C7 C6 H6 120.4 . . ?
C8 C7 C6 120.4(6) . . ?
C8 C7 H7 119.8 . . ?
C6 C7 H7 119.8 . . ?
C3 C8 C7 119.0(6) . . ?
C3 C8 H8 120.5 . . ?
C7 C8 H8 120.5 . . ?
C14 C9 C10 122.1(6) . . ?
C14 C9 N2 120.2(5) . . ?
C10 C9 N2 117.7(5) . . ?
C11 C10 C9 118.8(6) . . ?
C11 C10 H10 120.6 . . ?
C9 C10 H10 120.6 . . ?
C10 C11 C12 120.1(7) . . ?
C10 C11 H11 119.9 . . ?
C12 C11 H11 119.9 . . ?
C13 C12 C11 120.0(6) . . ?
C13 C12 H12 120.0 . . ?
C11 C12 H12 120.0 . . ?
C12 C13 C14 120.5(7) . . ?
C12 C13 H13 119.7 . . ?
C14 C13 H13 119.7 . . ?
C9 C14 C13 118.4(6) . . ?
C9 C14 H14 120.8 . . ?
C13 C14 H14 120.8 . . ?
C16 C15 C20 121.0(5) . . ?
C16 C15 N4 115.7(5) . . ?
C20 C15 N4 123.3(5) . . ?
C17 C16 C15 119.0(6) . . ?
C17 C16 H16 120.5 . . ?
C15 C16 H16 120.5 . . ?
C16 C17 C18 121.1(6) . . ?
C16 C17 H17 119.4 . . ?
C18 C17 H17 119.4 . . ?
C19 C18 C17 119.4(6) . . ?
C19 C18 H18 120.3 . . ?
C17 C18 H18 120.3 . . ?
C18 C19 C20 120.5(6) . . ?
C18 C19 H19 119.8 . . ?
C20 C19 H19 119.8 . . ?
C15 C20 C19 119.0(5) . . ?
C15 C20 H20 120.5 . . ?
C19 C20 H20 120.5 . . ?
N5 C21 C22 122.1(6) . . ?
N5 C21 H21 118.9 . . ?
C22 C21 H21 118.9 . . ?
C23 C22 C21 119.7(6) . . ?
C23 C22 H22 120.1 . . ?
C21 C22 H22 120.1 . . ?
C24 C23 C22 118.3(6) . . ?
C24 C23 H23 120.8 . . ?
C22 C23 H23 120.8 . . ?
C23 C24 C25 119.6(6) . . ?
C23 C24 H24 120.2 . . ?
C25 C24 H24 120.2 . . ?
N5 C25 C24 121.6(6) . . ?
N5 C25 H25 119.2 . . ?
C24 C25 H25 119.2 . . ?
Cl2 C26 Cl1 112.0(5) . . ?
Cl2 C26 H26B 109.2 . . ?
Cl1 C26 H26B 109.2 . . ?
Cl2 C26 H26A 109.2 . . ?
Cl1 C26 H26A 109.2 . . ?
H26B C26 H26A 107.9 . . ?
C1 N1 C2 107.2(4) . . ?
C1 N1 C3 126.6(4) . . ?
C2 N1 C3 126.1(4) . . ?
C1 N2 N3 113.7(4) . . ?
C1 N2 C9 128.6(5) . . ?
N3 N2 C9 117.5(4) . . ?
C2 N3 N2 103.5(4) . . ?
C2 N4 C15 127.0(5) . . ?
C2 N4 H4A 116.5 . . ?
C15 N4 H4A 116.5 . . ?
C21 N5 C25 118.5(5) . . ?
C21 N5 Pd1 123.5(4) . . ?
C25 N5 Pd1 118.0(4) . . ?
C1 Pd1 N5 174.4(2) . . ?
C1 Pd1 I2 88.11(17) . . ?
N5 Pd1 I2 90.30(13) . . ?
C1 Pd1 I1 88.91(16) . . ?
N5 Pd1 I1 92.97(13) . . ?
I2 Pd1 I1 175.59(2) . . ?

loop_
_geom_bond_atom_site_label_1
_geom_bond_atom_site_label_2
_geom_bond_distance
_geom_bond_site_symmetry_2
_geom_bond_publ_flag
C1 N2 1.338(7) . ?
C1 N1 1.366(7) . ?
C1 Pd1 1.954(5) . ?
C2 N3 1.297(7) . ?
C2 N4 1.347(7) . ?
C2 N1 1.407(7) . ?
C3 C8 1.371(8) . ?
C3 C4 1.381(8) . ?
C3 N1 1.440(7) . ?
C4 C5 1.377(8) . ?
C4 H4 0.9500 . ?
C5 C6 1.383(9) . ?
C5 H5 0.9500 . ?
C6 C7 1.392(9) . ?
C6 H6 0.9500 . ?
C7 C8 1.388(8) . ?
C7 H7 0.9500 . ?
C8 H8 0.9500 . ?
C9 C14 1.377(9) . ?
C9 C10 1.380(9) . ?
C9 N2 1.430(7) . ?
C10 C11 1.379(9) . ?
C10 H10 0.9500 . ?
C11 C12 1.387(11) . ?
C11 H11 0.9500 . ?
C12 C13 1.380(10) . ?
C12 H12 0.9500 . ?
C13 C14 1.384(9) . ?
C13 H13 0.9500 . ?
C14 H14 0.9500 . ?
C15 C16 1.380(8) . ?
C15 C20 1.383(8) . ?
C15 N4 1.430(7) . ?
C16 C17 1.376(9) . ?
C16 H16 0.9500 . ?
C17 C18 1.387(10) . ?
C17 H17 0.9500 . ?
C18 C19 1.370(9) . ?
C18 H18 0.9500 . ?
C19 C20 1.396(8) . ?
C19 H19 0.9500 . ?
C20 H20 0.9500 . ?
C21 N5 1.336(7) . ?
C21 C22 1.382(8) . ?
C21 H21 0.9500 . ?
C22 C23 1.383(9) . ?
C22 H22 0.9500 . ?
C23 C24 1.372(9) . ?
C23 H23 0.9500 . ?
C24 C25 1.392(8) . ?
C24 H24 0.9500 . ?
C25 N5 1.353(7) . ?
C25 H25 0.9500 . ?
C26 Cl2 1.724(11) . ?
C26 Cl1 1.786(9) . ?
C26 H26B 0.9900 . ?
C26 H26A 0.9900 . ?
I1 Pd1 2.6067(6) . ?
I2 Pd1 2.6000(6) . ?
N2 N3 1.390(6) . ?
N4 H4A 0.8800 . ?
N5 Pd1 2.077(4) . ?

loop_
_geom_torsion_atom_site_label_1
_geom_torsion_atom_site_label_2
_geom_torsion_atom_site_label_3
_geom_torsion_atom_site_label_4
_geom_torsion
_geom_torsion_site_symmetry_1
_geom_torsion_site_symmetry_2
_geom_torsion_site_symmetry_3
_geom_torsion_site_symmetry_4
_geom_torsion_publ_flag
C8 C3 C4 C5 0.7(9) . . . . ?
N1 C3 C4 C5 -178.3(6) . . . . ?
C3 C4 C5 C6 -0.1(10) . . . . ?
C4 C5 C6 C7 -0.4(10) . . . . ?
C5 C6 C7 C8 0.3(10) . . . . ?
C4 C3 C8 C7 -0.7(9) . . . . ?
N1 C3 C8 C7 178.3(6) . . . . ?
C6 C7 C8 C3 0.2(10) . . . . ?
C14 C9 C10 C11 0.0(9) . . . . ?
N2 C9 C10 C11 -176.7(5) . . . . ?
C9 C10 C11 C12 -1.9(10) . . . . ?
C10 C11 C12 C13 1.2(11) . . . . ?
C11 C12 C13 C14 1.4(11) . . . . ?
C10 C9 C14 C13 2.6(9) . . . . ?
N2 C9 C14 C13 179.2(6) . . . . ?
C12 C13 C14 C9 -3.3(10) . . . . ?
C20 C15 C16 C17 0.1(9) . . . . ?
N4 C15 C16 C17 -177.9(6) . . . . ?
C15 C16 C17 C18 0.6(10) . . . . ?
C16 C17 C18 C19 0.6(11) . . . . ?
C17 C18 C19 C20 -2.4(11) . . . . ?
C16 C15 C20 C19 -2.0(9) . . . . ?
N4 C15 C20 C19 175.9(6) . . . . ?
C18 C19 C20 C15 3.2(10) . . . . ?
N5 C21 C22 C23 0.9(9) . . . . ?
C21 C22 C23 C24 -2.1(9) . . . . ?
C22 C23 C24 C25 1.1(10) . . . . ?
C23 C24 C25 N5 1.0(10) . . . . ?
N2 C1 N1 C2 -2.1(6) . . . . ?
Pd1 C1 N1 C2 178.0(4) . . . . ?
N2 C1 N1 C3 175.8(5) . . . . ?
Pd1 C1 N1 C3 -4.2(9) . . . . ?
N3 C2 N1 C1 1.4(7) . . . . ?
N4 C2 N1 C1 -178.3(5) . . . . ?
N3 C2 N1 C3 -176.5(5) . . . . ?
N4 C2 N1 C3 3.8(9) . . . . ?
C8 C3 N1 C1 56.2(8) . . . . ?
C4 C3 N1 C1 -124.8(6) . . . . ?
C8 C3 N1 C2 -126.3(6) . . . . ?
C4 C3 N1 C2 52.7(8) . . . . ?
N1 C1 N2 N3 2.2(6) . . . . ?
Pd1 C1 N2 N3 -177.8(4) . . . . ?
N1 C1 N2 C9 178.3(5) . . . . ?
Pd1 C1 N2 C9 -1.7(9) . . . . ?
C14 C9 N2 C1 48.7(8) . . . . ?
C10 C9 N2 C1 -134.6(6) . . . . ?
C14 C9 N2 N3 -135.3(6) . . . . ?
C10 C9 N2 N3 41.4(7) . . . . ?
N4 C2 N3 N2 179.6(6) . . . . ?
N1 C2 N3 N2 0.0(6) . . . . ?
C1 N2 N3 C2 -1.4(6) . . . . ?
C9 N2 N3 C2 -178.0(5) . . . . ?
N3 C2 N4 C15 8.4(10) . . . . ?
N1 C2 N4 C15 -172.0(5) . . . . ?
C16 C15 N4 C2 179.2(6) . . . . ?
C20 C15 N4 C2 1.3(9) . . . . ?
C22 C21 N5 C25 1.3(9) . . . . ?
C22 C21 N5 Pd1 -175.6(4) . . . . ?
C24 C25 N5 C21 -2.2(9) . . . . ?
C24 C25 N5 Pd1 174.8(5) . . . . ?
